data_4121907
loop_
_publ_author_name
'Klap\"otke, Thomas M.'
'Stierstorfer, J\"org'

_publ_section_title
;
 The CN~7~^-^ anion
;
_journal_coden_ASTM JACSAT
_journal_issue 3
_journal_name_full 'Journal of the American Chemical Society'
_journal_page_first 1122
_journal_page_last 1134
_journal_paper_doi 10.1021/ja8077522
_journal_volume 131
_journal_year 2009
_chemical_formula_moiety '2(C H6 N3), 2(C N7), H2 O'
_chemical_formula_sum 'C2 H7 N10 O0.5'
_chemical_formula_weight 179.17
_chemical_name_common 'guanidinium 5-azidotetrazolate'
_chemical_name_systematic 'guanidinium 5-azidotetrazolate'
_space_group_IT_number 14
_symmetry_cell_setting monoclinic
_symmetry_Int_Tables_number 14
_symmetry_space_group_name_Hall '-P 2yn'
_symmetry_space_group_name_H-M 'P 1 21/n 1'
_atom_sites_solution_hydrogens geom
_atom_sites_solution_primary direct
_atom_sites_solution_secondary difmap
_audit_creation_date
;
'Fri Mar 14 16:30:17 2008'
;
_audit_creation_method SHELXL-97
_audit_update_record 14.03.08
_cell_angle_alpha 90.00
_cell_angle_beta 94.361(7)
_cell_angle_gamma 90.00
_cell_formula_units_Z 8
_cell_length_a 9.5374(8)
_cell_length_b 15.3120(9)
_cell_length_c 10.5731(6)
_cell_measurement_reflns_used 1246
_cell_measurement_temperature 100(2)
_cell_measurement_theta_max 33.4450
_cell_measurement_theta_min 3.8553
_cell_volume 1539.59(18)
_computing_cell_refinement
;
CrysAlis RED, Oxford Diffraction Ltd.,
Version 1.171.27p5 beta (release 01-04-2005 CrysAlis171 .NET)
(compiled Apr  1 2005,17:53:34)
;
_computing_data_collection
;
CrysAlis CCD, Oxford Diffraction Ltd.,
Version 1.171.27p5 beta (release 01-04-2005 CrysAlis171 .NET)
(compiled Apr  1 2005,17:53:34)
;
_computing_data_reduction
;
CrysAlis RED, Oxford Diffraction Ltd.,
Version 1.171.27p5 beta (release 01-04-2005 CrysAlis171 .NET)
(compiled Apr  1 2005,17:53:34)
;
_computing_molecular_graphics
;
'ORTEP (M. N. Burnett, C. K. Johnson, ORTEP-III: Oak Ridge Thermal Ellipsoid
;
_computing_publication_material 'PLATON (A. L. Spek, Acta Crystallogr, Sect. A, 1990, 46, C34, 1995 version).'
_computing_structure_refinement 'SHELXL-97 (Sheldrick, 1997)'
_computing_structure_solution SIR-92
_diffrn_ambient_temperature 200
_diffrn_detector_area_resol_mean 15.9809
_diffrn_measured_fraction_theta_full 0.990
_diffrn_measured_fraction_theta_max 0.990
_diffrn_measurement_device 'CCD camera on \k-goniostat'
_diffrn_measurement_device_type KappaCCD
_diffrn_measurement_method omega-scan
_diffrn_orient_matrix_UB_11 -0.0043568689
_diffrn_orient_matrix_UB_12 -0.0363895981
_diffrn_orient_matrix_UB_13 0.0408387787
_diffrn_orient_matrix_UB_21 0.0345874336
_diffrn_orient_matrix_UB_22 0.0242483265
_diffrn_orient_matrix_UB_23 0.0501420306
_diffrn_orient_matrix_UB_31 -0.0659876140
_diffrn_orient_matrix_UB_32 0.0152039405
_diffrn_orient_matrix_UB_33 0.0179323239
_diffrn_radiation_collimation 0.5
_diffrn_radiation_monochromator graphite
_diffrn_radiation_source 'fine-focus sealed tube'
_diffrn_radiation_type 'Mo K\a'
_diffrn_radiation_wavelength 0.71073
_diffrn_reflns_av_R_equivalents 0.0823
_diffrn_reflns_av_sigmaI/netI 0.1685
_diffrn_reflns_limit_h_max 11
_diffrn_reflns_limit_h_min -11
_diffrn_reflns_limit_k_max 16
_diffrn_reflns_limit_k_min -18
_diffrn_reflns_limit_l_max 6
_diffrn_reflns_limit_l_min -12
_diffrn_reflns_number 7183
_diffrn_reflns_theta_full 25.49
_diffrn_reflns_theta_max 25.49
_diffrn_reflns_theta_min 3.84
_diffrn_source_current 40
_diffrn_source_type 'Spellman generator'
_diffrn_source_voltage 50
_exptl_absorpt_coefficient_mu 0.125
_exptl_absorpt_correction_T_max 0.99000
_exptl_absorpt_correction_T_min 0.92995
_exptl_absorpt_correction_type multi-scan
_exptl_absorpt_process_details
;SCALE3 ABSPACK - An Oxford Diffraction program (1.0.4,gui:1.0.3)
(C) 2005 Oxford Diffraction Ltd.
;
_exptl_crystal_colour colorless
_exptl_crystal_density_diffrn 1.546
_exptl_crystal_density_method 'not measured'
_exptl_crystal_description plates
_exptl_crystal_F_000 744
_exptl_crystal_size_max 0.06
_exptl_crystal_size_mid 0.05
_exptl_crystal_size_min 0.03
_refine_diff_density_max 0.270
_refine_diff_density_min -0.235
_refine_diff_density_rms 0.059
_refine_ls_extinction_method none
_refine_ls_goodness_of_fit_ref 0.882
_refine_ls_hydrogen_treatment refall
_refine_ls_matrix_type full
_refine_ls_number_parameters 282
_refine_ls_number_reflns 2835
_refine_ls_number_restraints 0
_refine_ls_restrained_S_all 0.882
_refine_ls_R_factor_all 0.1619
_refine_ls_R_factor_gt 0.0490
_refine_ls_shift/su_max 0.000
_refine_ls_shift/su_mean 0.000
_refine_ls_structure_factor_coef Fsqd
_refine_ls_weighting_scheme calc
_refine_ls_wR_factor_gt 0.0945
_refine_ls_wR_factor_ref 0.1288
_reflns_number_gt 1128
_reflns_number_total 2835
_reflns_threshold_expression >2sigma(I)
_cod_duplicate_entry 4103807
_cod_data_source_file 5_GuCN7.cif
_cod_data_source_block dx097
_cod_database_code 4121907

loop_
_symmetry_equiv_pos_as_xyz
'x, y, z'
'-x+1/2, y+1/2, -z+1/2'
'-x, -y, -z'
'x-1/2, -y-1/2, z-1/2'

loop_
_atom_site_label
_atom_site_type_symbol
_atom_site_fract_x
_atom_site_fract_y
_atom_site_fract_z
_atom_site_U_iso_or_equiv
_atom_site_adp_type
_atom_site_occupancy
_atom_site_symmetry_multiplicity
_atom_site_calc_flag
N5 N 1.2112(4) 0.3461(2) -0.3236(3) 0.0339(9) Uani 1 1 d
N19 N 1.0222(3) 0.0410(2) 0.1615(3) 0.0275(9) Uani 1 1 d
C1 C 1.2091(4) 0.2544(2) -0.3303(4) 0.0242(9) Uani 1 1 d
N18 N 1.1042(4) 0.0147(2) 0.3666(3) 0.0352(9) Uani 1 1 d
N4 N 1.1698(3) 0.2143(2) -0.4392(3) 0.0318(8) Uani 1 1 d
N11 N 0.9459(3) 0.2968(2) -0.1477(3) 0.0294(8) Uani 1 1 d
N10 N 1.3357(4) 0.1708(2) 0.0301(4) 0.0341(10) Uani 1 1 d
N15 N 1.0320(4) 0.2858(2) 0.0736(3) 0.0323(9) Uani 1 1 d
N14 N 0.9669(3) 0.1660(2) -0.0551(3) 0.0337(9) Uani 1 1 d
N8 N 1.3874(4) 0.0559(2) 0.1651(3) 0.0313(10) Uani 1 1 d
N9 N 1.3122(4) 0.0305(3) -0.0421(4) 0.0321(9) Uani 1 1 d
N3 N 1.1809(4) 0.1283(2) -0.4083(3) 0.0376(9) Uani 1 1 d
N1 N 1.2458(3) 0.2004(2) -0.2364(3) 0.0296(8) Uani 1 1 d
N6 N 1.2367(3) 0.3742(2) -0.2128(3) 0.0346(9) Uani 1 1 d
N20 N 1.0834(4) 0.1555(2) 0.2917(4) 0.0383(11) Uani 1 1 d
N16 N 1.0310(4) 0.3679(3) 0.0818(3) 0.0367(9) Uani 1 1 d
N2 N 1.2241(3) 0.1205(2) -0.2883(3) 0.0349(9) Uani 1 1 d
C3 C 0.9821(4) 0.2509(3) -0.0429(3) 0.0298(10) Uani 1 1 d
N12 N 0.9051(3) 0.2335(2) -0.2320(3) 0.0342(9) Uani 1 1 d
N13 N 0.9183(3) 0.1566(2) -0.1790(3) 0.0350(9) Uani 1 1 d
C2 C 1.3458(4) 0.0870(2) 0.0509(4) 0.0264(10) Uani 1 1 d
C4 C 1.0702(4) 0.0706(3) 0.2745(4) 0.0282(10) Uani 1 1 d
N17 N 1.0335(4) 0.4398(3) 0.1031(3) 0.0575(12) Uani 1 1 d
N7 N 1.2603(4) 0.4081(2) -0.1189(4) 0.0463(11) Uani 1 1 d
O1 O 1.3872(4) -0.1329(2) 0.1286(3) 0.0413(8) Uani 1 1 d
H18B H 1.129(4) 0.030(2) 0.445(3) 0.032(12) Uiso 1 1 d
H10A H 1.312(4) 0.191(2) -0.050(4) 0.029(11) Uiso 1 1 d
H20B H 1.069(4) 0.191(2) 0.239(4) 0.033(13) Uiso 1 1 d
H9B H 1.295(3) 0.054(2) -0.115(3) 0.015(10) Uiso 1 1 d
H19B H 1.028(4) -0.019(3) 0.146(3) 0.046(13) Uiso 1 1 d
H8B H 1.399(4) 0.087(2) 0.223(3) 0.023(12) Uiso 1 1 d
H9A H 1.324(4) -0.022(2) -0.024(3) 0.024(12) Uiso 1 1 d
H1B H 1.306(4) -0.146(2) 0.153(4) 0.033(14) Uiso 1 1 d
H18A H 1.092(4) -0.045(3) 0.361(4) 0.043(13) Uiso 1 1 d
H8A H 1.397(3) -0.006(2) 0.180(3) 0.030(11) Uiso 1 1 d
H20A H 1.109(4) 0.171(2) 0.357(4) 0.014(11) Uiso 1 1 d
H10B H 1.345(4) 0.210(2) 0.097(4) 0.040(12) Uiso 1 1 d
H1A H 1.417(5) -0.174(3) 0.075(5) 0.09(2) Uiso 1 1 d
H19A H 1.013(5) 0.078(3) 0.098(4) 0.072(17) Uiso 1 1 d

loop_
_atom_site_aniso_label
_atom_site_aniso_U_11
_atom_site_aniso_U_22
_atom_site_aniso_U_33
_atom_site_aniso_U_23
_atom_site_aniso_U_13
_atom_site_aniso_U_12
N5 0.050(2) 0.031(2) 0.0208(19) -0.0011(16) 0.0021(17) -0.0044(17)
N19 0.033(2) 0.020(2) 0.029(2) 0.0004(17) -0.0077(17) 0.0001(16)
C1 0.026(2) 0.023(2) 0.024(2) 0.0026(19) 0.0037(18) -0.0004(18)
N18 0.061(3) 0.027(2) 0.016(2) 0.0051(18) -0.0047(18) -0.0043(19)
N4 0.042(2) 0.031(2) 0.0225(19) -0.0001(16) 0.0016(16) -0.0029(17)
N11 0.037(2) 0.0310(19) 0.0197(17) -0.0015(16) -0.0020(16) 0.0018(16)
N10 0.056(3) 0.020(2) 0.025(2) 0.0008(17) -0.005(2) 0.0062(17)
N15 0.052(2) 0.022(2) 0.0224(19) -0.0004(15) -0.0023(17) 0.0059(16)
N14 0.039(2) 0.030(2) 0.031(2) 0.0074(16) -0.0010(17) 0.0029(16)
N8 0.052(3) 0.022(2) 0.020(2) -0.0047(19) 0.0015(19) 0.0000(18)
N9 0.049(3) 0.024(2) 0.023(2) 0.0005(19) -0.0062(19) -0.0003(18)
N3 0.052(2) 0.038(2) 0.023(2) -0.0050(17) 0.0013(17) -0.0030(18)
N1 0.038(2) 0.028(2) 0.0220(18) 0.0018(16) -0.0017(16) -0.0008(16)
N6 0.039(2) 0.026(2) 0.039(2) 0.0006(19) 0.0047(19) -0.0032(16)
N20 0.066(3) 0.028(2) 0.018(2) 0.003(2) -0.014(2) -0.0033(19)
N16 0.046(2) 0.040(2) 0.023(2) 0.0021(18) -0.0028(17) 0.004(2)
N2 0.045(2) 0.034(2) 0.025(2) -0.0009(16) -0.0048(17) -0.0010(17)
C3 0.036(3) 0.029(2) 0.023(2) -0.002(2) -0.001(2) 0.005(2)
N12 0.046(2) 0.0245(19) 0.032(2) -0.0010(16) -0.0010(17) 0.0014(16)
N13 0.050(2) 0.028(2) 0.028(2) -0.0002(16) 0.0033(17) 0.0015(16)
C2 0.032(3) 0.027(2) 0.021(2) -0.001(2) 0.004(2) -0.006(2)
C4 0.034(3) 0.027(2) 0.022(2) -0.005(2) -0.001(2) -0.0042(18)
N17 0.093(4) 0.046(3) 0.031(2) -0.002(2) -0.009(2) -0.004(2)
N7 0.056(3) 0.041(2) 0.041(2) -0.012(2) -0.001(2) -0.0074(19)
O1 0.052(2) 0.0335(18) 0.0382(19) -0.0010(16) 0.0019(16) -0.0057(18)

loop_
_atom_type_symbol
_atom_type_description
_atom_type_scat_dispersion_real
_atom_type_scat_dispersion_imag
_atom_type_scat_source
C C 0.0033 0.0016 'International Tables Vol C Tables 4.2.6.8 and 6.1.1.4'
H H 0.0000 0.0000 'International Tables Vol C Tables 4.2.6.8 and 6.1.1.4'
N N 0.0061 0.0033 'International Tables Vol C Tables 4.2.6.8 and 6.1.1.4'
O O 0.0106 0.0060 'International Tables Vol C Tables 4.2.6.8 and 6.1.1.4'

loop_
_geom_angle_atom_site_label_1
_geom_angle_atom_site_label_2
_geom_angle_atom_site_label_3
_geom_angle
N6 N5 C1 112.9(3)
C4 N19 H19B 118(2)
C4 N19 H19A 119(3)
H19B N19 H19A 120(4)
N1 C1 N4 113.7(3)
N1 C1 N5 125.9(4)
N4 C1 N5 120.4(3)
C4 N18 H18B 124(2)
C4 N18 H18A 125(2)
H18B N18 H18A 111(3)
C1 N4 N3 103.2(3)
C3 N11 N12 102.3(3)
C2 N10 H10A 120(2)
C2 N10 H10B 120(2)
H10A N10 H10B 120(3)
N16 N15 C3 116.1(3)
C3 N14 N13 103.1(3)
C2 N8 H8B 120(3)
C2 N8 H8A 121(2)
H8B N8 H8A 118(3)
C2 N9 H9B 115(2)
C2 N9 H9A 116(3)
H9B N9 H9A 129(4)
N2 N3 N4 109.5(3)
C1 N1 N2 103.8(3)
N7 N6 N5 172.5(4)
C4 N20 H20B 125(3)
C4 N20 H20A 117(3)
H20B N20 H20A 118(4)
N17 N16 N15 172.3(4)
N3 N2 N1 109.8(3)
N14 C3 N11 114.8(3)
N14 C3 N15 119.6(3)
N11 C3 N15 125.6(3)
N13 N12 N11 110.5(3)
N12 N13 N14 109.3(3)
N10 C2 N8 121.2(4)
N10 C2 N9 120.2(4)
N8 C2 N9 118.5(4)
N20 C4 N18 121.6(4)
N20 C4 N19 119.0(4)
N18 C4 N19 119.5(4)
H1B O1 H1A 111(4)

loop_
_geom_bond_atom_site_label_1
_geom_bond_atom_site_label_2
_geom_bond_distance
N5 N6 1.255(4)
N5 C1 1.406(5)
N19 C4 1.327(5)
N19 H19B 0.94(4)
N19 H19A 0.87(5)
C1 N1 1.319(4)
C1 N4 1.333(4)
N18 C4 1.318(5)
N18 H18B 0.87(4)
N18 H18A 0.92(4)
N4 N3 1.359(4)
N11 C3 1.335(4)
N11 N12 1.353(4)
N10 C2 1.306(5)
N10 H10A 0.92(4)
N10 H10B 0.92(4)
N15 N16 1.259(4)
N15 C3 1.393(4)
N14 C3 1.314(4)
N14 N13 1.364(4)
N8 C2 1.330(5)
N8 H8B 0.78(3)
N8 H8A 0.97(4)
N9 C2 1.330(5)
N9 H9B 0.85(3)
N9 H9A 0.83(4)
N3 N2 1.309(4)
N1 N2 1.351(4)
N6 N7 1.128(4)
N20 C4 1.317(5)
N20 H20B 0.78(4)
N20 H20A 0.75(4)
N16 N17 1.125(4)
N12 N13 1.306(4)
O1 H1B 0.86(4)
O1 H1A 0.91(5)

loop_
_geom_hbond_atom_site_label_D
_geom_hbond_atom_site_label_H
_geom_hbond_atom_site_label_A
_geom_hbond_distance_DH
_geom_hbond_distance_HA
_geom_hbond_distance_DA
_geom_hbond_angle_DHA
_geom_hbond_site_symmetry_A
N18 H18B N3 0.87(4) 2.19(4) 2.993(5) 152(3) 1_556
N10 H10A N1 0.92(4) 2.03(4) 2.918(5) 164(3) .
N20 H20B N15 0.78(4) 2.28(4) 3.061(5) 175(4) .
N9 H9B N2 0.85(3) 2.16(3) 3.008(5) 171(3) .
N9 H9B N1 0.85(3) 2.61(3) 3.345(5) 145(3) .
N19 H19B N13 0.94(4) 2.19(4) 3.081(5) 159(3) 3_755
N19 H19B N14 0.94(4) 2.44(4) 3.367(5) 167(3) 3_755
N8 H8B N11 0.78(3) 2.26(4) 3.025(5) 166(3) 4_666
N9 H9A O1 0.83(4) 2.39(4) 3.136(5) 150(3) .
N9 H9A N5 0.83(4) 2.60(4) 3.161(5) 127(3) 2_744
O1 H1B N13 0.86(4) 2.18(4) 3.023(5) 165(4) 3_755
O1 H1B N12 0.86(4) 2.60(4) 3.435(5) 163(3) 3_755
N18 H18A N13 0.92(4) 2.57(4) 3.285(5) 135(3) 3_755
N8 H8A O1 0.97(4) 2.02(4) 2.917(5) 155(3) .
N8 H8A N17 0.97(4) 2.48(3) 3.075(5) 119(3) 2_745
N20 H20A N4 0.75(4) 2.29(4) 3.038(5) 175(4) 1_556
N20 H20A N3 0.75(4) 2.60(4) 3.263(5) 147(3) 1_556
N10 H10B N12 0.92(4) 2.05(4) 2.943(5) 163(3) 4_666
O1 H1A N4 0.91(5) 2.34(5) 3.100(4) 141(4) 2_744
O1 H1A N10 0.91(5) 2.68(5) 3.289(6) 125(4) 3_855
N19 H19A N14 0.87(5) 2.13(5) 3.000(5) 174(4) .

loop_
_geom_torsion_atom_site_label_1
_geom_torsion_atom_site_label_2
_geom_torsion_atom_site_label_3
_geom_torsion_atom_site_label_4
_geom_torsion
N6 N5 C1 N1 -8.0(6)
N6 N5 C1 N4 173.3(3)
N1 C1 N4 N3 1.2(4)
N5 C1 N4 N3 -179.8(3)
C1 N4 N3 N2 0.0(4)
N4 C1 N1 N2 -2.0(4)
N5 C1 N1 N2 179.2(4)
N4 N3 N2 N1 -1.3(4)
C1 N1 N2 N3 1.9(4)
N13 N14 C3 N11 0.8(4)
N13 N14 C3 N15 -179.6(3)
N12 N11 C3 N14 -0.2(4)
N12 N11 C3 N15 -179.8(4)
N16 N15 C3 N14 -173.4(4)
N16 N15 C3 N11 6.2(6)
C3 N11 N12 N13 -0.5(4)
N11 N12 N13 N14 1.0(4)
C3 N14 N13 N12 -1.1(4)
